data_7719456
loop_
_publ_author_name
'Quillian, Brandon'
'Marks, Allison'
'Musso, Kennedy'
'Durrell, George'
'Bazemore, Joseph'
'Padgett, Clifford W.'
'Fields, Alexis'
'Zurwell, Dane'

_publ_section_title
;
 On the chemistry of <i>p</i>-cymene ruthenium iodide complexes: entry
 into octahedral phenylated ruthenium(II) complexes supported by chelating
 bidentate N,N'-donor ligands.
;
_journal_issue 40
_journal_name_full 'Dalton transactions (Cambridge, England : 2003)'
_journal_page_first 15025
_journal_page_last 15042
_journal_paper_doi 10.1039/d5dt01437a
_journal_volume 54
_journal_year 2025
_chemical_formula_moiety 'C20 H27 N4 O3 P Ru, C32 H12 B F24, 2[C4H8O]'
_chemical_formula_sum 'C60 H55 B F24 N4 O5 P Ru'
_chemical_formula_weight 1510.93
_space_group_crystal_system monoclinic
_space_group_IT_number 14
_space_group_name_Hall '-P 2ybc'
_space_group_name_H-M_alt 'P 1 21/c 1'
_atom_sites_solution_hydrogens geom
_audit_creation_date 2025-06-06
_audit_creation_method
;
Olex2 1.5
(compiled 2025.05.31 svn.r86d253d1 for OlexSys, GUI svn.r7254)
;
_audit_update_record
;
2025-06-10 deposited with the CCDC.	2025-09-05 downloaded from the CCDC.
;
_cell_angle_alpha 90
_cell_angle_beta 93.04(3)
_cell_angle_gamma 90
_cell_formula_units_Z 4
_cell_length_a 14.026(3)
_cell_length_b 14.2764(18)
_cell_length_c 34.330(13)
_cell_measurement_reflns_used 2388
_cell_measurement_temperature 293(2)
_cell_measurement_theta_max 19.6900
_cell_measurement_theta_min 2.6920
_cell_volume 6865(3)
_computing_molecular_graphics 'Olex2 1.5 (Dolomanov et al., 2009)'
_computing_publication_material 'Olex2 1.5 (Dolomanov et al., 2009)'
_computing_structure_refinement 'SHELXL 2018/3 (Sheldrick, 2015)'
_computing_structure_solution 'ShelXT (Sheldrick, 2015)'
_diffrn_ambient_temperature 293(2)
_diffrn_measured_fraction_theta_full 0.999
_diffrn_measured_fraction_theta_max 0.999
_diffrn_measurement_device_type 'Bruker APEX-II CCD'
_diffrn_measurement_method '\w scans'
_diffrn_radiation_type MoK\a
_diffrn_radiation_wavelength 0.71073
_diffrn_reflns_av_R_equivalents 0.1819
_diffrn_reflns_av_unetI/netI 0.2101
_diffrn_reflns_Laue_measured_fraction_full 0.999
_diffrn_reflns_Laue_measured_fraction_max 0.999
_diffrn_reflns_limit_h_max 16
_diffrn_reflns_limit_h_min -16
_diffrn_reflns_limit_k_max 17
_diffrn_reflns_limit_k_min -11
_diffrn_reflns_limit_l_max 41
_diffrn_reflns_limit_l_min -41
_diffrn_reflns_number 31934
_diffrn_reflns_point_group_measured_fraction_full 0.999
_diffrn_reflns_point_group_measured_fraction_max 0.999
_diffrn_reflns_theta_full 25.242
_diffrn_reflns_theta_max 25.350
_diffrn_reflns_theta_min 1.828
_exptl_absorpt_coefficient_mu 0.365
_exptl_absorpt_correction_type none
_exptl_crystal_colour Colorless
_exptl_crystal_density_diffrn 1.462
_exptl_crystal_density_method 'not measured'
_exptl_crystal_description Prism
_exptl_crystal_F_000 3052
_exptl_crystal_size_max 0.768
_exptl_crystal_size_mid 0.343
_exptl_crystal_size_min 0.335
_refine_diff_density_max 0.858
_refine_diff_density_min -0.910
_refine_diff_density_rms 0.103
_refine_ls_extinction_method none
_refine_ls_goodness_of_fit_ref 0.942
_refine_ls_hydrogen_treatment constr
_refine_ls_matrix_type full
_refine_ls_number_parameters 756
_refine_ls_number_reflns 12549
_refine_ls_number_restraints 16
_refine_ls_restrained_S_all 0.942
_refine_ls_R_factor_all 0.2413
_refine_ls_R_factor_gt 0.1278
_refine_ls_shift/su_max 0.001
_refine_ls_shift/su_mean 0.000
_refine_ls_structure_factor_coef Fsqd
_refine_ls_weighting_details 'w=1/[\s^2^(Fo^2^)+(0.1929P)^2^] where P=(Fo^2^+2Fc^2^)/3'
_refine_ls_weighting_scheme calc
_refine_ls_wR_factor_gt 0.3208
_refine_ls_wR_factor_ref 0.4115
_reflns_Friedel_coverage 0.000
_reflns_number_gt 4160
_reflns_number_total 12549
_reflns_threshold_expression 'I > 2\s(I)'
_cod_data_source_file d5dt01437a2.cif
_cod_data_source_block x1307
_cod_depositor_comments 'Adding full bibliography for 7719452--7719457.cif.'
_cod_database_code 7719456
_shelx_shelxl_version_number 2018/3
_shelx_space_group_comment
;
The symmetry employed for this shelxl refinement is uniquely defined
by the following loop, which should always be used as a source of
symmetry information in preference to the above space-group names.
They are only intended as comments.
;
_olex2_refinement_description
;
1. Fixed Uiso
 At 1.2 times of:
  All C(H) groups, All C(H,H) groups
 At 1.5 times of:
  All C(H,H,H) groups
2. Restrained distances
 C28-F1 \\sim C28-F1A
 with sigma of 0.02
 C28-F2 \\sim C28-F2A
 with sigma of 0.02
 C28-F3 \\sim C28-F3A
 with sigma of 0.02
 F8-C35 \\sim F8A-C35
 with sigma of 0.02
 F7-C35 \\sim F7A-C35
 with sigma of 0.02
 F9-C35 \\sim F9A-C35
 with sigma of 0.02
 F6-C27 \\sim F6A-C27
 with sigma of 0.02
 F4-C27 \\sim F4A-C27
 with sigma of 0.02
 F5-C27 \\sim F5A-C27
 with sigma of 0.02
3. Rigid bond restraints
 F19, C43, F20, F21
 with sigma for 1-2 distances of 0.01 and sigma for 1-3 distances of 0.01
 C6, C5
 with sigma for 1-2 distances of 0.01 and sigma for 1-3 distances of 0.01
4. Uiso/Uaniso restraints and constraints
Uanis(F3) = Uanis(F3A) = Uanis(F2) = Uanis(F2A) = Uanis(F1) = Uanis(F1A) =
Uanis(C28)
Uanis(F8A) = Uanis(F9) = Uanis(F9A) = Uanis(F7) = Uanis(F7A) = Uanis(F8)
Uanis(F8A) = Uanis(F9) = Uanis(F9A) = Uanis(F7) = Uanis(F7A) = Uanis(F8) =
Uanis(C35)
Uanis(F5A) = Uanis(F5) = Uanis(F6A) = Uanis(F6) = Uanis(F4A) = Uanis(F4) =
Uanis(C27)
5. Others
 Sof(F2A)=Sof(F3A)=Sof(F1A)=1-FVAR(1)
 Sof(F1)=Sof(F2)=Sof(F3)=FVAR(1)
 Sof(F9A)=Sof(F8A)=Sof(F7A)=1-FVAR(2)
 Sof(F8)=Sof(F7)=Sof(F9)=FVAR(2)
 Sof(F5A)=Sof(F6A)=Sof(F4A)=1-FVAR(3)
 Sof(F6)=Sof(F4)=Sof(F5)=FVAR(3)
6.a Secondary CH2 refined with riding coordinates:
 C3(H3A,H3B), C2(H2A,H2B), C1(H1A,H1B)
6.b Aromatic/amide H refined with riding coordinates:
 C46(H46), C34(H34), C26(H26), C38(H38), C30(H30), C50(H50), C22(H22),
 C42(H42), C32(H32), C40(H40), C24(H24), C48(H48), C11(H11), C12(H12), C10(H10),
  C8(H8), C9(H9), C5(H5)
6.c Idealised Me refined as rotating group:
 C20(H20A,H20B,H20C), C14(H14A,H14B,H14C), C16(H16A,H16B,H16C), C6(H6A,H6B,
 H6C), C18(H18A,H18B,H18C)
;
_smtbx_masks_special_details
;
A solvent mask was calculated and 298 electrons were 
found in a volume of 1306\%A^3^ in 2 voids per unit cell. 
This is consistent with the presence of 
2[C4H8O] per Formula Unit 
which account for 320 electrons 
per unit cell.
;
_smtbx_masks_void_probe_radius 1.2
_smtbx_masks_void_truncation_radius 1.2
_olex2_submission_special_instructions 'No special instructions were received'

loop_
_space_group_symop_operation_xyz
'x, y, z'
'-x, y+1/2, -z+1/2'
'-x, -y, -z'
'x, -y-1/2, z-1/2'

loop_
_atom_site_label
_atom_site_type_symbol
_atom_site_fract_x
_atom_site_fract_y
_atom_site_fract_z
_atom_site_U_iso_or_equiv
_atom_site_adp_type
_atom_site_occupancy
_atom_site_site_symmetry_order
_atom_site_calc_flag
_atom_site_refinement_flags_posn
_atom_site_refinement_flags_adp
_atom_site_refinement_flags_occupancy
_atom_site_disorder_assembly
_atom_site_disorder_group
Ru1 Ru 0.56679(8) 0.23949(7) 0.69362(3) 0.0776(4) Uani 1 1 d . . . . .
P1 P 0.6353(2) 0.3179(2) 0.74189(9) 0.0687(8) Uani 1 1 d . . . . .
O2 O 0.6634(7) 0.2673(6) 0.7818(2) 0.101(3) Uani 1 1 d . . . . .
N2 N 0.4998(7) 0.1680(6) 0.6428(3) 0.075(3) Uani 1 1 d . . . . .
O3 O 0.5808(7) 0.4083(7) 0.7552(3) 0.114(3) Uani 1 1 d . . . . .
O1 O 0.7351(7) 0.3655(6) 0.7327(3) 0.104(3) Uani 1 1 d . . . . .
F18 F 0.4927(8) 0.7386(8) 0.6222(3) 0.143(4) Uani 1 1 d . . . . .
C45 C 0.6418(7) 0.6943(7) 0.5211(3) 0.060(3) Uani 1 1 d . . . . .
C46 C 0.5839(8) 0.6580(7) 0.4913(3) 0.068(3) Uani 1 1 d . . . . .
H46 H 0.613099 0.634439 0.469653 0.081 Uiso 1 1 calc R U . . .
C34 C 0.8287(8) 0.5325(8) 0.5038(4) 0.072(3) Uani 1 1 d . . . . .
H34 H 0.828247 0.522089 0.530541 0.086 Uiso 1 1 calc R U . . .
N3 N 0.6918(8) 0.2388(6) 0.6597(3) 0.079(3) Uani 1 1 d . . . . .
N4 N 0.5227(8) 0.3632(8) 0.6695(3) 0.081(3) Uani 1 1 d . . . . .
C33 C 0.8601(8) 0.4598(9) 0.4810(4) 0.082(3) Uani 1 1 d . . . . .
C49 C 0.4961(9) 0.7235(8) 0.5548(4) 0.079(3) Uani 1 1 d . . . . .
F19 F 0.6060(8) 1.0473(7) 0.4952(4) 0.174(5) Uani 1 1 d . U . . .
C29 C 0.7987(7) 0.6169(8) 0.4907(3) 0.068(3) Uani 1 1 d . . . . .
C26 C 0.7834(9) 0.6164(8) 0.5888(4) 0.077(3) Uani 1 1 d . . . . .
H26 H 0.728399 0.582007 0.582448 0.092 Uiso 1 1 calc R U . . .
C38 C 0.7310(8) 0.8839(7) 0.5086(3) 0.067(3) Uani 1 1 d . . . . .
H38 H 0.675859 0.876602 0.522155 0.080 Uiso 1 1 calc R U . . .
F16 F 0.4440(10) 0.8530(7) 0.5892(3) 0.183(6) Uani 1 1 d . . . . .
C30 C 0.7931(9) 0.6251(8) 0.4502(4) 0.080(3) Uani 1 1 d . . . . .
H30 H 0.766268 0.679372 0.439377 0.096 Uiso 1 1 calc R U . . .
C7 C 0.4418(8) 0.2323(6) 0.7225(3) 0.060(3) Uani 1 1 d . . . . .
C47 C 0.4861(8) 0.6541(9) 0.4911(4) 0.076(3) Uani 1 1 d . . . . .
C4 C 0.7237(10) 0.4225(8) 0.7998(4) 0.081(3) Uani 1 1 d . . . . .
C15 C 0.4763(13) 0.1432(10) 0.6134(4) 0.105(5) Uani 1 1 d . . . . .
C37 C 0.7851(9) 0.8055(8) 0.5021(4) 0.075(3) Uani 1 1 d . . . . .
C50 C 0.5939(8) 0.7262(8) 0.5539(4) 0.083(4) Uani 1 1 d . . . . .
H50 H 0.629483 0.749385 0.575446 0.099 Uiso 1 1 calc R U . . .
F22 F 1.0487(6) 0.8699(7) 0.4583(4) 0.147(4) Uani 1 1 d . . . . .
C25 C 0.8314(10) 0.5948(10) 0.6224(4) 0.089(4) Uani 1 1 d . . . . .
C39 C 0.7533(8) 0.9714(8) 0.4962(4) 0.083(4) Uani 1 1 d . . . . .
N1 N 0.6050(8) 0.1157(7) 0.7171(3) 0.081(3) Uani 1 1 d . . . . .
C41 C 0.8887(10) 0.9100(9) 0.4676(4) 0.089(4) Uani 1 1 d . . . . .
F11 F 0.9563(8) 0.3320(8) 0.4810(4) 0.206(7) Uani 1 1 d . . . . .
F24 F 1.0093(9) 1.0056(7) 0.4436(4) 0.184(6) Uani 1 1 d . . . . .
C51 C 0.4259(10) 0.6241(13) 0.4589(5) 0.103(5) Uani 1 1 d . . . . .
F10 F 0.9168(14) 0.3721(8) 0.5329(4) 0.215(8) Uani 1 1 d . . . . .
C13 C 0.6286(9) 0.0477(10) 0.7315(4) 0.088(4) Uani 1 1 d . . . . .
C36 C 0.8931(13) 0.3718(10) 0.4970(5) 0.104(5) Uani 1 1 d . . . . .
C22 C 0.8892(10) 0.7392(9) 0.5756(4) 0.091(4) Uani 1 1 d . . . . .
H22 H 0.908343 0.789617 0.560765 0.109 Uiso 1 1 calc R U . . .
C42 C 0.8651(8) 0.8224(8) 0.4810(3) 0.074(3) Uani 1 1 d . . . . .
H42 H 0.904689 0.772259 0.475702 0.089 Uiso 1 1 calc R U . . .
F23 F 0.9637(8) 0.8920(13) 0.4093(4) 0.213(8) Uani 1 1 d . . . . .
C32 C 0.8530(12) 0.4724(10) 0.4409(4) 0.106(5) Uani 1 1 d . . . . .
H32 H 0.867320 0.423559 0.424214 0.127 Uiso 1 1 calc R U . . .
C21 C 0.8086(9) 0.6870(8) 0.5619(4) 0.074(3) Uani 1 1 d . . . . .
F13 F 0.4307(13) 0.6684(11) 0.4273(4) 0.242(9) Uani 1 1 d . . . . .
C40 C 0.8333(10) 0.9863(8) 0.4746(4) 0.089(4) Uani 1 1 d . . . . .
H40 H 0.848358 1.045531 0.465432 0.107 Uiso 1 1 calc R U . . .
F15 F 0.3462(9) 0.5981(15) 0.4628(4) 0.269(10) Uani 1 1 d . . . . .
F17 F 0.3635(9) 0.7352(11) 0.5930(4) 0.209(7) Uani 1 1 d . . . . .
C24 C 0.9115(11) 0.6462(9) 0.6339(4) 0.095(4) Uani 1 1 d . . . . .
H24 H 0.945352 0.632224 0.657202 0.114 Uiso 1 1 calc R U . . .
C28 C 0.8002(14) 0.5180(12) 0.6470(5) 0.131(3) Uani 1 1 d D . . . .
C48 C 0.4392(9) 0.6890(9) 0.5237(4) 0.088(4) Uani 1 1 d . . . . .
H48 H 0.372931 0.688816 0.524217 0.106 Uiso 1 1 calc R U . . .
C11 C 0.2664(9) 0.2354(8) 0.7189(5) 0.092(4) Uani 1 1 d . . . . .
H11 H 0.209923 0.243343 0.703829 0.111 Uiso 1 1 calc R U . . .
F1 F 0.8621(15) 0.4825(14) 0.6724(6) 0.131(3) Uani 0.484(8) 1 d D . P A 1
C12 C 0.3562(10) 0.2456(8) 0.7011(4) 0.084(3) Uani 1 1 d . . . . .
H12 H 0.356972 0.261415 0.674827 0.101 Uiso 1 1 calc R U . . .
F12 F 0.8275(8) 0.3079(8) 0.4948(7) 0.271(11) Uani 1 1 d . . . . .
F20 F 0.6946(13) 1.0728(11) 0.5417(5) 0.250(8) Uani 1 1 d . U . . .
C31 C 0.8238(10) 0.5595(10) 0.4258(4) 0.094(4) Uani 1 1 d . . . . .
C44 C 0.9756(12) 0.9162(11) 0.4441(6) 0.107(5) Uani 1 1 d . . . . .
C52 C 0.4491(15) 0.7646(14) 0.5899(5) 0.122(6) Uani 1 1 d . . . . .
F21 F 0.7191(9) 1.1337(6) 0.4901(6) 0.243(7) Uani 1 1 d . U . . .
F2 F 0.7134(15) 0.5344(13) 0.6619(6) 0.131(3) Uani 0.484(8) 1 d D . P A 1
C10 C 0.2624(12) 0.2144(11) 0.7573(5) 0.108(5) Uani 1 1 d . . . . .
H10 H 0.203955 0.208382 0.768628 0.129 Uiso 1 1 calc R U . . .
B1 B 0.7571(9) 0.7004(9) 0.5192(4) 0.067(3) Uani 1 1 d . . . . .
C20 C 0.4756(15) 0.5269(11) 0.6457(6) 0.160(8) Uani 1 1 d . . . . .
H20A H 0.453736 0.527724 0.618726 0.239 Uiso 1 1 calc R U . . .
H20B H 0.529695 0.567724 0.649493 0.239 Uiso 1 1 calc R U . . .
H20C H 0.425310 0.547814 0.661482 0.239 Uiso 1 1 calc R U . . .
C3 C 0.7077(12) 0.3281(11) 0.8114(4) 0.116(5) Uani 1 1 d . . . . .
H3A H 0.667657 0.328861 0.833574 0.139 Uiso 1 1 calc R U . . .
H3B H 0.768535 0.300945 0.820081 0.139 Uiso 1 1 calc R U . . .
F14 F 0.4571(11) 0.5445(11) 0.4441(5) 0.220(7) Uani 1 1 d . . . . .
C2 C 0.6274(13) 0.4635(11) 0.7857(6) 0.141(7) Uani 1 1 d . . . . .
H2A H 0.586418 0.467356 0.807515 0.170 Uiso 1 1 calc R U . . .
H2B H 0.636952 0.526517 0.776115 0.170 Uiso 1 1 calc R U . . .
C8 C 0.4347(10) 0.2070(9) 0.7618(4) 0.092(4) Uani 1 1 d . . . . .
H8 H 0.490227 0.192912 0.776653 0.110 Uiso 1 1 calc R U . . .
C14 C 0.6551(13) -0.0403(10) 0.7509(5) 0.131(6) Uani 1 1 d . . . . .
H14A H 0.723059 -0.042411 0.755845 0.197 Uiso 1 1 calc R U . . .
H14B H 0.635246 -0.091957 0.734523 0.197 Uiso 1 1 calc R U . . .
H14C H 0.624309 -0.044328 0.775190 0.197 Uiso 1 1 calc R U . . .
C43 C 0.6892(15) 1.0551(10) 0.5062(6) 0.121(5) Uani 1 1 d . U . . .
C9 C 0.3471(13) 0.2022(10) 0.7794(5) 0.107(5) Uani 1 1 d . . . . .
H9 H 0.345683 0.190672 0.805983 0.129 Uiso 1 1 calc R U . . .
F6 F 1.0132(16) 0.8169(16) 0.6566(6) 0.165(4) Uani 0.614(11) 1 d D . P B 1
F4 F 1.1074(14) 0.7167(13) 0.6285(6) 0.165(4) Uani 0.614(11) 1 d D . P B 1
C17 C 0.7495(13) 0.2395(10) 0.6376(5) 0.112(5) Uani 1 1 d . . . . .
C19 C 0.5031(11) 0.4322(9) 0.6569(5) 0.096(4) Uani 1 1 d . . . . .
C5 C 0.7777(13) 0.4846(12) 0.8282(5) 0.127(6) Uani 1 1 d . U . . .
H5 H 0.834608 0.514110 0.822749 0.153 Uiso 1 1 calc R U . . .
F5 F 1.0520(16) 0.8399(14) 0.5994(7) 0.165(4) Uani 0.614(11) 1 d D . P B 1
C1 C 0.7783(12) 0.4233(11) 0.7636(5) 0.126(6) Uani 1 1 d . . . . .
H1A H 0.782688 0.487192 0.754295 0.151 Uiso 1 1 calc R U . . .
H1B H 0.842664 0.401120 0.769878 0.151 Uiso 1 1 calc R U . . .
C16 C 0.4404(14) 0.1133(12) 0.5753(4) 0.132(6) Uani 1 1 d . . . . .
H16A H 0.473594 0.146114 0.555665 0.198 Uiso 1 1 calc R U . . .
H16B H 0.373370 0.126867 0.572183 0.198 Uiso 1 1 calc R U . . .
H16C H 0.450313 0.047180 0.572549 0.198 Uiso 1 1 calc R U . . .
F8 F 0.7271(18) 0.5795(19) 0.3675(6) 0.185(6) Uani 0.585(11) 1 d D . P C 1
C23 C 0.9414(10) 0.7192(9) 0.6103(5) 0.098(4) Uani 1 1 d . . . . .
F3 F 0.7739(19) 0.4395(12) 0.6244(6) 0.131(3) Uani 0.484(8) 1 d D . P A 1
F7 F 0.862(2) 0.6580(17) 0.3757(6) 0.185(6) Uani 0.585(11) 1 d D . P C 1
F9 F 0.872(2) 0.5161(17) 0.3627(6) 0.185(6) Uani 0.585(11) 1 d D . P C 1
C35 C 0.822(2) 0.5715(19) 0.3827(7) 0.185(6) Uani 1 1 d D . . . .
C6 C 0.7329(15) 0.4944(16) 0.8647(6) 0.178(10) Uani 1 1 d . U . . .
H6A H 0.669766 0.468250 0.862437 0.268 Uiso 1 1 calc R U . . .
H6B H 0.729032 0.559558 0.871388 0.268 Uiso 1 1 calc R U . . .
H6C H 0.769952 0.461885 0.884792 0.268 Uiso 1 1 calc R U . . .
C18 C 0.8255(13) 0.2296(12) 0.6105(5) 0.143(7) Uani 1 1 d . . . . .
H18A H 0.811929 0.268722 0.588143 0.214 Uiso 1 1 calc R U . . .
H18B H 0.829437 0.165481 0.602341 0.214 Uiso 1 1 calc R U . . .
H18C H 0.885214 0.248170 0.623169 0.214 Uiso 1 1 calc R U . . .
C27 C 1.0293(18) 0.7648(17) 0.6217(7) 0.165(4) Uani 1 1 d D . . . .
F2A F 0.8132(16) 0.5357(12) 0.6859(5) 0.131(3) Uani 0.516(8) 1 d D . P A 2
F3A F 0.7108(13) 0.4822(13) 0.6390(6) 0.131(3) Uani 0.516(8) 1 d D . P A 2
F1A F 0.8559(16) 0.4446(11) 0.6452(7) 0.131(3) Uani 0.516(8) 1 d D . P A 2
F9A F 0.905(2) 0.584(3) 0.3686(8) 0.185(6) Uani 0.415(11) 1 d D . P C 2
F8A F 0.783(3) 0.490(2) 0.3637(8) 0.185(6) Uani 0.415(11) 1 d D . P C 2
F7A F 0.776(3) 0.649(2) 0.3681(8) 0.185(6) Uani 0.415(11) 1 d D . P C 2
F5A F 1.087(2) 0.781(2) 0.5910(8) 0.165(4) Uani 0.386(11) 1 d D . P B 2
F6A F 1.000(2) 0.8639(17) 0.6270(12) 0.165(4) Uani 0.386(11) 1 d D . P B 2
F4A F 1.056(3) 0.766(2) 0.6587(8) 0.165(4) Uani 0.386(11) 1 d D . P B 2

loop_
_atom_site_aniso_label
_atom_site_aniso_U_11
_atom_site_aniso_U_22
_atom_site_aniso_U_33
_atom_site_aniso_U_23
_atom_site_aniso_U_13
_atom_site_aniso_U_12
Ru1 0.0982(8) 0.0570(6) 0.0784(7) 0.0041(5) 0.0114(6) -0.0040(5)
P1 0.0753(19) 0.0576(16) 0.074(2) 0.0160(14) 0.0083(16) 0.0009(13)
O2 0.142(8) 0.087(6) 0.073(5) 0.022(5) 0.006(6) -0.009(6)
N2 0.077(7) 0.060(5) 0.091(8) 0.022(5) 0.024(6) 0.009(5)
O3 0.125(8) 0.095(6) 0.116(7) -0.044(6) -0.049(6) 0.047(6)
O1 0.121(7) 0.106(6) 0.085(6) -0.006(5) 0.020(6) -0.037(6)
F18 0.176(10) 0.166(9) 0.092(6) 0.018(7) 0.046(7) 0.039(7)
C45 0.062(6) 0.062(6) 0.058(6) 0.002(5) 0.003(6) 0.005(5)
C46 0.069(7) 0.060(6) 0.076(8) 0.012(6) 0.025(6) 0.003(5)
C34 0.070(7) 0.071(7) 0.075(8) 0.006(6) 0.020(6) 0.008(6)
N3 0.104(7) 0.061(5) 0.072(6) 0.012(5) 0.010(6) 0.010(5)
N4 0.100(8) 0.084(7) 0.059(6) 0.002(5) -0.010(5) -0.022(6)
C33 0.059(7) 0.079(8) 0.106(11) 0.001(8) 0.004(7) 0.007(6)
C49 0.069(8) 0.066(7) 0.103(10) 0.007(7) 0.017(8) 0.018(6)
F19 0.104(7) 0.118(7) 0.298(14) -0.062(8) -0.014(8) 0.033(5)
C29 0.042(6) 0.085(8) 0.079(8) 0.005(6) 0.012(6) -0.004(5)
C26 0.075(8) 0.070(7) 0.084(9) 0.001(6) 0.000(7) 0.004(6)
C38 0.057(6) 0.071(7) 0.073(7) -0.001(6) 0.000(6) 0.010(5)
F16 0.285(15) 0.101(7) 0.173(10) 0.015(7) 0.110(10) 0.085(8)
C30 0.088(9) 0.075(7) 0.078(9) 0.001(7) 0.008(7) 0.015(6)
C7 0.078(7) 0.038(5) 0.063(6) -0.005(5) -0.015(6) -0.007(5)
C47 0.059(7) 0.087(8) 0.081(8) 0.013(7) 0.006(7) -0.009(6)
C4 0.095(9) 0.065(7) 0.080(8) -0.006(6) -0.015(7) 0.016(6)
C15 0.188(17) 0.083(9) 0.045(7) -0.008(7) 0.007(9) -0.014(9)
C37 0.089(8) 0.059(6) 0.079(8) 0.008(6) 0.013(7) 0.003(6)
C50 0.072(8) 0.084(8) 0.094(9) 0.004(7) 0.017(7) 0.021(6)
F22 0.089(6) 0.139(8) 0.218(12) 0.053(8) 0.056(7) 0.011(6)
C25 0.081(9) 0.097(9) 0.087(10) 0.015(8) -0.009(8) -0.009(7)
C39 0.056(7) 0.076(8) 0.116(11) 0.018(7) 0.000(7) 0.003(6)
N1 0.095(8) 0.058(6) 0.090(8) 0.008(5) 0.001(6) -0.009(5)
C41 0.105(10) 0.072(8) 0.091(9) 0.013(7) 0.013(8) -0.013(7)
F11 0.181(11) 0.185(11) 0.263(14) 0.078(10) 0.120(11) 0.133(9)
F24 0.181(10) 0.113(7) 0.269(15) 0.045(8) 0.112(11) -0.017(7)
C51 0.062(9) 0.138(14) 0.114(13) -0.007(11) 0.037(9) -0.014(8)
F10 0.39(2) 0.100(8) 0.151(11) 0.024(8) 0.016(12) 0.100(11)
C13 0.077(8) 0.089(9) 0.099(10) 0.010(8) 0.016(8) -0.011(7)
C36 0.135(14) 0.074(9) 0.105(12) -0.005(9) 0.040(11) -0.004(9)
C22 0.107(10) 0.083(8) 0.082(9) -0.012(7) -0.008(8) 0.021(8)
C42 0.072(8) 0.069(7) 0.083(8) 0.018(6) 0.011(6) 0.009(6)
F23 0.127(9) 0.40(2) 0.113(8) -0.031(12) 0.053(8) -0.052(11)
C32 0.137(13) 0.099(10) 0.082(10) -0.010(8) -0.001(9) 0.025(9)
C21 0.080(8) 0.059(6) 0.083(8) -0.008(6) 0.009(7) 0.006(6)
F13 0.34(2) 0.224(15) 0.147(10) 0.081(11) -0.103(12) -0.155(15)
C40 0.119(11) 0.056(7) 0.092(10) 0.006(6) -0.002(8) -0.008(7)
F15 0.111(8) 0.53(3) 0.164(11) -0.141(15) 0.042(8) -0.126(13)
F17 0.146(10) 0.302(18) 0.189(12) -0.082(11) 0.106(10) -0.019(10)
C24 0.113(11) 0.092(9) 0.080(9) 0.029(8) -0.004(8) 0.019(8)
C28 0.176(8) 0.100(6) 0.119(7) 0.024(5) 0.033(6) -0.012(6)
C48 0.070(8) 0.094(9) 0.105(11) 0.038(8) 0.041(8) 0.020(7)
C11 0.082(9) 0.063(7) 0.133(13) -0.003(8) 0.015(9) -0.006(6)
F1 0.176(8) 0.100(6) 0.119(7) 0.024(5) 0.033(6) -0.012(6)
C12 0.095(9) 0.068(7) 0.091(9) -0.007(6) 0.008(8) -0.010(6)
F12 0.120(8) 0.087(7) 0.60(3) 0.122(13) -0.001(13) -0.011(6)
F20 0.340(19) 0.206(12) 0.195(10) -0.110(8) -0.058(11) 0.173(13)
C31 0.088(9) 0.109(10) 0.085(9) -0.011(8) 0.004(8) 0.031(8)
C44 0.102(12) 0.095(10) 0.129(14) 0.035(10) 0.055(11) 0.013(9)
C52 0.144(16) 0.135(15) 0.093(12) 0.002(11) 0.053(12) 0.044(12)
F21 0.178(10) 0.066(5) 0.50(2) 0.038(9) 0.126(14) 0.044(5)
F2 0.176(8) 0.100(6) 0.119(7) 0.024(5) 0.033(6) -0.012(6)
C10 0.089(11) 0.121(12) 0.118(13) 0.007(10) 0.045(10) -0.029(9)
B1 0.053(7) 0.068(7) 0.079(9) 0.002(7) -0.006(7) -0.005(6)
C20 0.19(2) 0.089(11) 0.20(2) 0.070(12) 0.005(16) 0.011(12)
C3 0.134(13) 0.118(12) 0.091(10) 0.018(9) -0.037(9) -0.042(10)
F14 0.212(14) 0.225(15) 0.217(15) -0.114(13) -0.064(12) 0.002(12)
C2 0.135(14) 0.100(11) 0.184(18) -0.078(12) -0.040(13) 0.047(10)
C8 0.097(10) 0.085(8) 0.093(10) -0.001(7) 0.000(8) -0.014(7)
C14 0.148(16) 0.086(10) 0.157(16) 0.031(10) -0.017(13) 0.004(10)
C43 0.145(11) 0.056(7) 0.157(11) -0.019(8) -0.041(13) 0.017(8)
C9 0.129(14) 0.106(11) 0.090(11) -0.001(8) 0.040(11) -0.036(10)
F6 0.162(10) 0.150(10) 0.178(10) -0.010(7) -0.033(7) -0.038(8)
F4 0.162(10) 0.150(10) 0.178(10) -0.010(7) -0.033(7) -0.038(8)
C17 0.151(14) 0.089(9) 0.100(11) 0.014(8) 0.057(11) -0.009(9)
C19 0.110(11) 0.067(8) 0.109(11) 0.020(8) 0.005(9) -0.017(8)
C5 0.122(14) 0.125(13) 0.133(13) -0.032(11) -0.004(10) -0.023(10)
F5 0.162(10) 0.150(10) 0.178(10) -0.010(7) -0.033(7) -0.038(8)
C1 0.118(12) 0.119(12) 0.144(15) -0.028(11) 0.041(12) -0.056(10)
C16 0.189(18) 0.127(13) 0.080(10) -0.023(10) 0.012(11) -0.033(12)
F8 0.277(17) 0.181(11) 0.095(5) -0.021(7) 0.004(8) -0.021(12)
C23 0.089(10) 0.070(8) 0.134(13) 0.006(8) -0.004(9) -0.021(7)
F3 0.176(8) 0.100(6) 0.119(7) 0.024(5) 0.033(6) -0.012(6)
F7 0.277(17) 0.181(11) 0.095(5) -0.021(7) 0.004(8) -0.021(12)
F9 0.277(17) 0.181(11) 0.095(5) -0.021(7) 0.004(8) -0.021(12)
C35 0.277(17) 0.181(11) 0.095(5) -0.021(7) 0.004(8) -0.021(12)
C6 0.148(18) 0.23(2) 0.152(16) -0.087(18) -0.003(13) 0.029(17)
C18 0.146(15) 0.142(14) 0.147(15) -0.016(12) 0.073(13) 0.009(12)
C27 0.162(10) 0.150(10) 0.178(10) -0.010(7) -0.033(7) -0.038(8)
F2A 0.176(8) 0.100(6) 0.119(7) 0.024(5) 0.033(6) -0.012(6)
F3A 0.176(8) 0.100(6) 0.119(7) 0.024(5) 0.033(6) -0.012(6)
F1A 0.176(8) 0.100(6) 0.119(7) 0.024(5) 0.033(6) -0.012(6)
F9A 0.277(17) 0.181(11) 0.095(5) -0.021(7) 0.004(8) -0.021(12)
F8A 0.277(17) 0.181(11) 0.095(5) -0.021(7) 0.004(8) -0.021(12)
F7A 0.277(17) 0.181(11) 0.095(5) -0.021(7) 0.004(8) -0.021(12)
F5A 0.162(10) 0.150(10) 0.178(10) -0.010(7) -0.033(7) -0.038(8)
F6A 0.162(10) 0.150(10) 0.178(10) -0.010(7) -0.033(7) -0.038(8)
F4A 0.162(10) 0.150(10) 0.178(10) -0.010(7) -0.033(7) -0.038(8)

loop_
_atom_type_symbol
_atom_type_description
_atom_type_scat_dispersion_real
_atom_type_scat_dispersion_imag
_atom_type_scat_source
C C 0.0033 0.0016 'International Tables Vol C Tables 4.2.6.8 and 6.1.1.4'
H H 0.0000 0.0000 'International Tables Vol C Tables 4.2.6.8 and 6.1.1.4'
B B 0.0013 0.0007 'International Tables Vol C Tables 4.2.6.8 and 6.1.1.4'
F F 0.0171 0.0103 'International Tables Vol C Tables 4.2.6.8 and 6.1.1.4'
N N 0.0061 0.0033 'International Tables Vol C Tables 4.2.6.8 and 6.1.1.4'
O O 0.0106 0.0060 'International Tables Vol C Tables 4.2.6.8 and 6.1.1.4'
P P 0.1023 0.0942 'International Tables Vol C Tables 4.2.6.8 and 6.1.1.4'
Ru Ru -1.2594 0.8363 'International Tables Vol C Tables 4.2.6.8 and 6.1.1.4'

loop_
_geom_angle_atom_site_label_1
_geom_angle_atom_site_label_2
_geom_angle_atom_site_label_3
_geom_angle
_geom_angle_site_symmetry_1
_geom_angle_site_symmetry_3
_geom_angle_publ_flag
P1 Ru1 N2 176.5(2) . . ?
N3 Ru1 P1 94.3(3) . . ?
N3 Ru1 N2 84.0(4) . . ?
N4 Ru1 P1 88.6(3) . . ?
N4 Ru1 N2 88.4(4) . . ?
N4 Ru1 N3 91.3(4) . . ?
N4 Ru1 C7 89.5(4) . . ?
C7 Ru1 P1 90.7(3) . . ?
C7 Ru1 N2 91.1(4) . . ?
C7 Ru1 N3 175.0(4) . . ?
N1 Ru1 P1 92.8(3) . . ?
N1 Ru1 N2 90.2(4) . . ?
N1 Ru1 N3 90.3(4) . . ?
N1 Ru1 N4 177.8(4) . . ?
N1 Ru1 C7 88.8(4) . . ?
O2 P1 Ru1 120.2(4) . . ?
O2 P1 O3 103.0(6) . . ?
O2 P1 O1 100.7(6) . . ?
O3 P1 Ru1 116.0(4) . . ?
O3 P1 O1 98.8(6) . . ?
O1 P1 Ru1 114.9(4) . . ?
C3 O2 P1 114.3(8) . . ?
C15 N2 Ru1 166.7(11) . . ?
C2 O3 P1 116.7(8) . . ?
C1 O1 P1 115.5(8) . . ?
C46 C45 C50 115.3(10) . . ?
C46 C45 B1 122.6(10) . . ?
C50 C45 B1 122.0(11) . . ?
C45 C46 H46 117.6 . . ?
C47 C46 C45 124.7(11) . . ?
C47 C46 H46 117.6 . . ?
C33 C34 H34 117.2 . . ?
C29 C34 H34 117.2 . . ?
C29 C34 C33 125.6(12) . . ?
C17 N3 Ru1 170.9(13) . . ?
C19 N4 Ru1 176.5(12) . . ?
C34 C33 C36 122.9(13) . . ?
C32 C33 C34 117.1(12) . . ?
C32 C33 C36 119.8(13) . . ?
C50 C49 C48 121.9(12) . . ?
C50 C49 C52 118.7(15) . . ?
C48 C49 C52 119.4(13) . . ?
C34 C29 C30 114.3(11) . . ?
C34 C29 B1 123.7(11) . . ?
C30 C29 B1 121.5(10) . . ?
C25 C26 H26 116.9 . . ?
C25 C26 C21 126.1(12) . . ?
C21 C26 H26 116.9 . . ?
C37 C38 H38 118.0 . . ?
C39 C38 H38 118.0 . . ?
C39 C38 C37 123.9(11) . . ?
C29 C30 H30 117.9 . . ?
C31 C30 C29 124.1(12) . . ?
C31 C30 H30 117.9 . . ?
C12 C7 Ru1 118.2(8) . . ?
C12 C7 C8 116.1(11) . . ?
C8 C7 Ru1 125.4(9) . . ?
C46 C47 C51 124.7(12) . . ?
C46 C47 C48 119.2(12) . . ?
C48 C47 C51 115.9(12) . . ?
C3 C4 C2 107.5(14) . . ?
C3 C4 C5 117.4(13) . . ?
C3 C4 C1 109.5(12) . . ?
C5 C4 C2 112.9(11) . . ?
C1 C4 C2 102.6(13) . . ?
C1 C4 C5 105.9(13) . . ?
N2 C15 C16 177(2) . . ?
C38 C37 C42 114.2(10) . . ?
C38 C37 B1 122.3(10) . . ?
C42 C37 B1 123.5(10) . . ?
C45 C50 H50 119.2 . . ?
C49 C50 C45 121.5(13) . . ?
C49 C50 H50 119.2 . . ?
C26 C25 C24 119.2(12) . . ?
C26 C25 C28 121.0(14) . . ?
C24 C25 C28 119.9(14) . . ?
C38 C39 C40 120.7(11) . . ?
C38 C39 C43 119.7(13) . . ?
C40 C39 C43 119.6(13) . . ?
C13 N1 Ru1 177.4(12) . . ?
C42 C41 C44 116.7(12) . . ?
C40 C41 C42 121.0(12) . . ?
C40 C41 C44 122.3(12) . . ?
F13 C51 C47 117.5(14) . . ?
F13 C51 F14 93.7(15) . . ?
F15 C51 C47 122.0(14) . . ?
F15 C51 F13 110.1(19) . . ?
F15 C51 F14 96.1(17) . . ?
F14 C51 C47 111.2(15) . . ?
N1 C13 C14 177.4(15) . . ?
F11 C36 C33 117.8(14) . . ?
F11 C36 F10 106.5(18) . . ?
F11 C36 F12 100.2(15) . . ?
F10 C36 C33 115.7(13) . . ?
F10 C36 F12 102.0(16) . . ?
F12 C36 C33 112.4(16) . . ?
C21 C22 H22 118.3 . . ?
C23 C22 H22 118.3 . . ?
C23 C22 C21 123.4(13) . . ?
C37 C42 H42 118.4 . . ?
C41 C42 C37 123.1(11) . . ?
C41 C42 H42 118.4 . . ?
C33 C32 H32 120.4 . . ?
C33 C32 C31 119.1(13) . . ?
C31 C32 H32 120.4 . . ?
C26 C21 B1 124.0(11) . . ?
C22 C21 C26 112.3(12) . . ?
C22 C21 B1 123.5(11) . . ?
C39 C40 H40 121.5 . . ?
C41 C40 C39 116.9(11) . . ?
C41 C40 H40 121.5 . . ?
C25 C24 H24 120.1 . . ?
C25 C24 C23 119.7(13) . . ?
C23 C24 H24 120.1 . . ?
F1 C28 C25 117.9(18) . . ?
F1 C28 F2 113.0(18) . . ?
F1 C28 F3 101.9(18) . . ?
F2 C28 C25 112.8(16) . . ?
F2 C28 F3 97.5(17) . . ?
F3 C28 C25 111.1(15) . . ?
F2A C28 C25 113.3(16) . . ?
F2A C28 F3A 109.8(17) . . ?
F3A C28 C25 117.7(17) . . ?
F1A C28 C25 112.1(17) . . ?
F1A C28 F2A 98.3(17) . . ?
F1A C28 F3A 103.6(18) . . ?
C49 C48 C47 117.3(11) . . ?
C49 C48 H48 121.4 . . ?
C47 C48 H48 121.4 . . ?
C12 C11 H11 119.4 . . ?
C10 C11 H11 119.4 . . ?
C10 C11 C12 121.2(14) . . ?
C7 C12 C11 121.0(13) . . ?
C7 C12 H12 119.5 . . ?
C11 C12 H12 119.5 . . ?
C30 C31 C32 119.0(13) . . ?
C30 C31 C35 123.4(16) . . ?
C32 C31 C35 117.4(15) . . ?
F22 C44 C41 114.7(13) . . ?
F22 C44 F24 102.4(16) . . ?
F24 C44 C41 110.7(13) . . ?
F23 C44 F22 106.6(15) . . ?
F23 C44 C41 115.3(17) . . ?
F23 C44 F24 106.1(15) . . ?
F18 C52 C49 111.4(14) . . ?
F16 C52 F18 109.2(19) . . ?
F16 C52 C49 113.2(14) . . ?
F16 C52 F17 106.0(16) . . ?
F17 C52 F18 103.8(16) . . ?
F17 C52 C49 112.6(17) . . ?
C11 C10 H10 120.6 . . ?
C11 C10 C9 118.8(13) . . ?
C9 C10 H10 120.6 . . ?
C45 B1 C29 111.5(9) . . ?
C45 B1 C37 108.4(9) . . ?
C37 B1 C29 110.0(9) . . ?
C21 B1 C45 110.8(10) . . ?
C21 B1 C29 107.2(9) . . ?
C21 B1 C37 109.0(10) . . ?
H20A C20 H20B 109.5 . . ?
H20A C20 H20C 109.5 . . ?
H20B C20 H20C 109.5 . . ?
C19 C20 H20A 109.5 . . ?
C19 C20 H20B 109.5 . . ?
C19 C20 H20C 109.5 . . ?
O2 C3 H3A 108.3 . . ?
O2 C3 H3B 108.3 . . ?
C4 C3 O2 115.9(12) . . ?
C4 C3 H3A 108.3 . . ?
C4 C3 H3B 108.3 . . ?
H3A C3 H3B 107.4 . . ?
O3 C2 C4 112.4(10) . . ?
O3 C2 H2A 109.1 . . ?
O3 C2 H2B 109.1 . . ?
C4 C2 H2A 109.1 . . ?
C4 C2 H2B 109.1 . . ?
H2A C2 H2B 107.9 . . ?
C7 C8 H8 118.8 . . ?
C9 C8 C7 122.3(14) . . ?
C9 C8 H8 118.8 . . ?
C13 C14 H14A 109.5 . . ?
C13 C14 H14B 109.5 . . ?
C13 C14 H14C 109.5 . . ?
H14A C14 H14B 109.5 . . ?
H14A C14 H14C 109.5 . . ?
H14B C14 H14C 109.5 . . ?
F19 C43 C39 115.0(13) . . ?
F19 C43 F20 109(2) . . ?
F19 C43 F21 105.6(16) . . ?
F20 C43 C39 111.6(15) . . ?
F20 C43 F21 103.3(16) . . ?
F21 C43 C39 111.2(17) . . ?
C10 C9 C8 120.4(14) . . ?
C10 C9 H9 119.8 . . ?
C8 C9 H9 119.8 . . ?
N3 C17 C18 173.7(16) . . ?
N4 C19 C20 172.3(18) . . ?
C4 C5 H5 123.3 . . ?
C6 C5 C4 113.4(16) . . ?
C6 C5 H5 123.3 . . ?
O1 C1 C4 113.1(11) . . ?
O1 C1 H1A 109.0 . . ?
O1 C1 H1B 109.0 . . ?
C4 C1 H1A 109.0 . . ?
C4 C1 H1B 109.0 . . ?
H1A C1 H1B 107.8 . . ?
C15 C16 H16A 109.5 . . ?
C15 C16 H16B 109.5 . . ?
C15 C16 H16C 109.5 . . ?
H16A C16 H16B 109.5 . . ?
H16A C16 H16C 109.5 . . ?
H16B C16 H16C 109.5 . . ?
C22 C23 C24 119.2(13) . . ?
C22 C23 C27 123.1(16) . . ?
C24 C23 C27 117.5(17) . . ?
F8 C35 C31 110(2) . . ?
F7 C35 C31 107(2) . . ?
F7 C35 F8 104(3) . . ?
F9 C35 C31 118(3) . . ?
F9 C35 F8 113(3) . . ?
F9 C35 F7 103(3) . . ?
F9A C35 C31 114(3) . . ?
F9A C35 F8A 106(3) . . ?
F9A C35 F7A 99(3) . . ?
F8A C35 C31 110(2) . . ?
F7A C35 C31 116(2) . . ?
F7A C35 F8A 110(3) . . ?
C5 C6 H6A 109.5 . . ?
C5 C6 H6B 109.5 . . ?
C5 C6 H6C 109.5 . . ?
H6A C6 H6B 109.5 . . ?
H6A C6 H6C 109.5 . . ?
H6B C6 H6C 109.5 . . ?
C17 C18 H18A 109.5 . . ?
C17 C18 H18B 109.5 . . ?
C17 C18 H18C 109.5 . . ?
H18A C18 H18B 109.5 . . ?
H18A C18 H18C 109.5 . . ?
H18B C18 H18C 109.5 . . ?
F4 C27 F6 107(2) . . ?
F4 C27 F5 107(2) . . ?
F4 C27 C23 121(2) . . ?
F5 C27 F6 96.4(19) . . ?
F5 C27 C23 115(2) . . ?
C23 C27 F6 107(2) . . ?
C23 C27 F6A 103(2) . . ?
F5A C27 C23 113(2) . . ?
F5A C27 F6A 96(3) . . ?
F4A C27 C23 118(3) . . ?
F4A C27 F5A 126(3) . . ?
F4A C27 F6A 87(2) . . ?

loop_
_geom_bond_atom_site_label_1
_geom_bond_atom_site_label_2
_geom_bond_distance
_geom_bond_site_symmetry_2
_geom_bond_publ_flag
Ru1 P1 2.181(4) . ?
Ru1 N2 2.188(12) . ?
Ru1 N3 2.155(11) . ?
Ru1 N4 2.034(11) . ?
Ru1 C7 2.062(11) . ?
Ru1 N1 2.004(10) . ?
P1 O2 1.579(9) . ?
P1 O3 1.581(9) . ?
P1 O1 1.602(9) . ?
O2 C3 1.450(16) . ?
N2 C15 1.103(15) . ?
O3 C2 1.438(17) . ?
O1 C1 1.451(17) . ?
F18 C52 1.29(2) . ?
C45 C46 1.374(15) . ?
C45 C50 1.417(15) . ?
C45 B1 1.625(16) . ?
C46 H46 0.9300 . ?
C46 C47 1.372(15) . ?
C34 H34 0.9300 . ?
C34 C33 1.388(16) . ?
C34 C29 1.345(15) . ?
N3 C17 1.137(15) . ?
N4 C19 1.104(15) . ?
C33 C36 1.437(19) . ?
C33 C32 1.386(19) . ?
C49 C50 1.374(16) . ?
C49 C48 1.388(18) . ?
C49 C52 1.523(19) . ?
F19 C43 1.212(19) . ?
C29 C30 1.392(16) . ?
C29 B1 1.667(17) . ?
C26 H26 0.9300 . ?
C26 C25 1.342(17) . ?
C26 C21 1.424(16) . ?
C38 H38 0.9300 . ?
C38 C37 1.376(15) . ?
C38 C39 1.361(15) . ?
F16 C52 1.264(19) . ?
C30 H30 0.9300 . ?
C30 C31 1.343(16) . ?
C7 C12 1.387(17) . ?
C7 C8 1.406(16) . ?
C47 C51 1.42(2) . ?
C47 C48 1.419(17) . ?
C4 C3 1.427(18) . ?
C4 C2 1.526(19) . ?
C4 C5 1.494(19) . ?
C4 C1 1.494(19) . ?
C15 C16 1.443(19) . ?
C37 C42 1.389(15) . ?
C37 B1 1.666(16) . ?
C50 H50 0.9300 . ?
F22 C44 1.293(18) . ?
C25 C24 1.380(18) . ?
C25 C28 1.46(2) . ?
C39 C40 1.394(17) . ?
C39 C43 1.54(2) . ?
N1 C13 1.130(15) . ?
C41 C42 1.379(15) . ?
C41 C40 1.367(17) . ?
C41 C44 1.499(18) . ?
F11 C36 1.210(16) . ?
F24 C44 1.362(18) . ?
C51 F13 1.261(18) . ?
C51 F15 1.192(15) . ?
C51 F14 1.329(18) . ?
F10 C36 1.260(19) . ?
C13 C14 1.46(2) . ?
C36 F12 1.295(18) . ?
C22 H22 0.9300 . ?
C22 C21 1.415(17) . ?
C22 C23 1.394(19) . ?
C42 H42 0.9300 . ?
F23 C44 1.25(2) . ?
C32 H32 0.9300 . ?
C32 C31 1.400(19) . ?
C21 B1 1.612(18) . ?
C40 H40 0.9300 . ?
F17 C52 1.28(2) . ?
C24 H24 0.9300 . ?
C24 C23 1.398(17) . ?
C28 F1 1.30(2) . ?
C28 F2 1.36(2) . ?
C28 F3 1.40(2) . ?
C28 F2A 1.36(2) . ?
C28 F3A 1.37(2) . ?
C28 F1A 1.31(2) . ?
C48 H48 0.9300 . ?
C11 H11 0.9300 . ?
C11 C12 1.437(18) . ?
C11 C10 1.36(2) . ?
C12 H12 0.9300 . ?
F20 C43 1.25(2) . ?
C31 C35 1.49(3) . ?
F21 C43 1.33(2) . ?
C10 H10 0.9300 . ?
C10 C9 1.39(2) . ?
C20 H20A 0.9600 . ?
C20 H20B 0.9600 . ?
C20 H20C 0.9600 . ?
C20 C19 1.452(19) . ?
C3 H3A 0.9700 . ?
C3 H3B 0.9700 . ?
C2 H2A 0.9700 . ?
C2 H2B 0.9700 . ?
C8 H8 0.9300 . ?
C8 C9 1.399(19) . ?
C14 H14A 0.9600 . ?
C14 H14B 0.9600 . ?
C14 H14C 0.9600 . ?
C9 H9 0.9300 . ?
F6 C27 1.44(3) . ?
F4 C27 1.30(2) . ?
C17 C18 1.46(2) . ?
C5 H5 0.9300 . ?
C5 C6 1.44(2) . ?
F5 C27 1.37(3) . ?
C1 H1A 0.9700 . ?
C1 H1B 0.9700 . ?
C16 H16A 0.9600 . ?
C16 H16B 0.9600 . ?
C16 H16C 0.9600 . ?
F8 C35 1.40(3) . ?
C23 C27 1.43(3) . ?
F7 C35 1.38(3) . ?
F9 C35 1.28(3) . ?
C35 F9A 1.30(3) . ?
C35 F8A 1.42(3) . ?
C35 F7A 1.36(3) . ?
C6 H6A 0.9600 . ?
C6 H6B 0.9600 . ?
C6 H6C 0.9600 . ?
C18 H18A 0.9600 . ?
C18 H18B 0.9600 . ?
C18 H18C 0.9600 . ?
C27 F5A 1.38(3) . ?
C27 F6A 1.49(3) . ?
C27 F4A 1.31(3) . ?

loop_
_geom_torsion_atom_site_label_1
_geom_torsion_atom_site_label_2
_geom_torsion_atom_site_label_3
_geom_torsion_atom_site_label_4
_geom_torsion
_geom_torsion_site_symmetry_1
_geom_torsion_site_symmetry_2
_geom_torsion_site_symmetry_3
_geom_torsion_site_symmetry_4
_geom_torsion_publ_flag
Ru1 P1 O2 C3 -179.5(9) . . . . ?
Ru1 P1 O3 C2 -176.9(12) . . . . ?
Ru1 P1 O1 C1 175.9(10) . . . . ?
Ru1 C7 C12 C11 175.8(8) . . . . ?
Ru1 C7 C8 C9 -179.0(10) . . . . ?
P1 O2 C3 C4 -3.0(18) . . . . ?
P1 O3 C2 C4 0(2) . . . . ?
P1 O1 C1 C4 3.7(18) . . . . ?
O2 P1 O3 C2 49.7(14) . . . . ?
O2 P1 O1 C1 -53.4(12) . . . . ?
O3 P1 O2 C3 -48.5(11) . . . . ?
O3 P1 O1 C1 51.7(12) . . . . ?
O1 P1 O2 C3 53.2(11) . . . . ?
O1 P1 O3 C2 -53.5(14) . . . . ?
C45 C46 C47 C51 174.3(14) . . . . ?
C45 C46 C47 C48 -0.3(17) . . . . ?
C46 C45 C50 C49 -2.3(16) . . . . ?
C46 C45 B1 C29 -27.7(14) . . . . ?
C46 C45 B1 C37 93.5(12) . . . . ?
C46 C45 B1 C21 -147.0(10) . . . . ?
C46 C47 C51 F13 -59(2) . . . . ?
C46 C47 C51 F15 159.7(18) . . . . ?
C46 C47 C51 F14 47(2) . . . . ?
C46 C47 C48 C49 -1.6(17) . . . . ?
C34 C33 C36 F11 -146.3(16) . . . . ?
C34 C33 C36 F10 -19(2) . . . . ?
C34 C33 C36 F12 98(2) . . . . ?
C34 C33 C32 C31 6(2) . . . . ?
C34 C29 C30 C31 -6.8(18) . . . . ?
C34 C29 B1 C45 -92.1(13) . . . . ?
C34 C29 B1 C37 147.6(11) . . . . ?
C34 C29 B1 C21 29.3(14) . . . . ?
C33 C34 C29 C30 5.4(17) . . . . ?
C33 C34 C29 B1 177.2(11) . . . . ?
C33 C32 C31 C30 -8(2) . . . . ?
C33 C32 C31 C35 177.2(19) . . . . ?
C29 C34 C33 C36 178.7(13) . . . . ?
C29 C34 C33 C32 -5(2) . . . . ?
C29 C30 C31 C32 8(2) . . . . ?
C29 C30 C31 C35 -176.9(19) . . . . ?
C26 C25 C24 C23 0(2) . . . . ?
C26 C25 C28 F1 160.3(19) . . . . ?
C26 C25 C28 F2 -65(2) . . . . ?
C26 C25 C28 F3 43(2) . . . . ?
C26 C25 C28 F2A -143.5(17) . . . . ?
C26 C25 C28 F3A -13(3) . . . . ?
C26 C25 C28 F1A 106(2) . . . . ?
C26 C21 B1 C45 45.3(15) . . . . ?
C26 C21 B1 C29 -76.6(13) . . . . ?
C26 C21 B1 C37 164.4(10) . . . . ?
C38 C37 C42 C41 0(2) . . . . ?
C38 C37 B1 C45 30.6(16) . . . . ?
C38 C37 B1 C29 152.7(11) . . . . ?
C38 C37 B1 C21 -90.0(14) . . . . ?
C38 C39 C40 C41 -2(2) . . . . ?
C38 C39 C43 F19 -57(2) . . . . ?
C38 C39 C43 F20 68(2) . . . . ?
C38 C39 C43 F21 -176.8(16) . . . . ?
C30 C29 B1 C45 79.1(13) . . . . ?
C30 C29 B1 C37 -41.2(14) . . . . ?
C30 C29 B1 C21 -159.5(10) . . . . ?
C30 C31 C35 F8 -64(3) . . . . ?
C30 C31 C35 F7 49(3) . . . . ?
C30 C31 C35 F9 164(3) . . . . ?
C30 C31 C35 F9A 108(3) . . . . ?
C30 C31 C35 F8A -133(3) . . . . ?
C30 C31 C35 F7A -7(4) . . . . ?
C7 C8 C9 C10 6(2) . . . . ?
C37 C38 C39 C40 2(2) . . . . ?
C37 C38 C39 C43 -178.1(14) . . . . ?
C50 C45 C46 C47 2.2(16) . . . . ?
C50 C45 B1 C29 152.1(10) . . . . ?
C50 C45 B1 C37 -86.7(13) . . . . ?
C50 C45 B1 C21 32.8(14) . . . . ?
C50 C49 C48 C47 1.5(18) . . . . ?
C50 C49 C52 F18 -45(2) . . . . ?
C50 C49 C52 F16 79(2) . . . . ?
C50 C49 C52 F17 -161.2(15) . . . . ?
C25 C26 C21 C22 -4.2(18) . . . . ?
C25 C26 C21 B1 171.0(12) . . . . ?
C25 C24 C23 C22 0(2) . . . . ?
C25 C24 C23 C27 -174.6(17) . . . . ?
C39 C38 C37 C42 -1.1(19) . . . . ?
C39 C38 C37 B1 177.7(12) . . . . ?
C51 C47 C48 C49 -176.6(13) . . . . ?
C36 C33 C32 C31 -177.9(14) . . . . ?
C22 C21 B1 C45 -140.1(11) . . . . ?
C22 C21 B1 C29 98.0(12) . . . . ?
C22 C21 B1 C37 -20.9(15) . . . . ?
C22 C23 C27 F6 116(2) . . . . ?
C22 C23 C27 F4 -122(2) . . . . ?
C22 C23 C27 F5 10(3) . . . . ?
C22 C23 C27 F5A -39(3) . . . . ?
C22 C23 C27 F6A 65(3) . . . . ?
C22 C23 C27 F4A 158(3) . . . . ?
C42 C37 B1 C45 -150.8(12) . . . . ?
C42 C37 B1 C29 -28.6(16) . . . . ?
C42 C37 B1 C21 88.6(14) . . . . ?
C42 C41 C40 C39 1(2) . . . . ?
C42 C41 C44 F22 -45(2) . . . . ?
C42 C41 C44 F24 -159.8(15) . . . . ?
C42 C41 C44 F23 80(2) . . . . ?
C32 C33 C36 F11 38(2) . . . . ?
C32 C33 C36 F10 165.5(17) . . . . ?
C32 C33 C36 F12 -78(2) . . . . ?
C32 C31 C35 F8 111(2) . . . . ?
C32 C31 C35 F7 -136(2) . . . . ?
C32 C31 C35 F9 -21(4) . . . . ?
C32 C31 C35 F9A -77(3) . . . . ?
C32 C31 C35 F8A 42(4) . . . . ?
C32 C31 C35 F7A 168(3) . . . . ?
C21 C26 C25 C24 2(2) . . . . ?
C21 C26 C25 C28 -177.6(13) . . . . ?
C21 C22 C23 C24 -3(2) . . . . ?
C21 C22 C23 C27 172.1(16) . . . . ?
C40 C39 C43 F19 123.0(19) . . . . ?
C40 C39 C43 F20 -112(2) . . . . ?
C40 C39 C43 F21 3(2) . . . . ?
C40 C41 C42 C37 0(2) . . . . ?
C40 C41 C44 F22 137.1(16) . . . . ?
C40 C41 C44 F24 22(2) . . . . ?
C40 C41 C44 F23 -99(2) . . . . ?
C24 C25 C28 F1 -20(3) . . . . ?
C24 C25 C28 F2 115(2) . . . . ?
C24 C25 C28 F3 -136.7(18) . . . . ?
C24 C25 C28 F2A 37(2) . . . . ?
C24 C25 C28 F3A 166.6(17) . . . . ?
C24 C25 C28 F1A -74(2) . . . . ?
C24 C23 C27 F6 -70(2) . . . . ?
C24 C23 C27 F4 53(3) . . . . ?
C24 C23 C27 F5 -175(2) . . . . ?
C24 C23 C27 F5A 136(2) . . . . ?
C24 C23 C27 F6A -121(2) . . . . ?
C24 C23 C27 F4A -27(3) . . . . ?
C28 C25 C24 C23 179.7(14) . . . . ?
C48 C49 C50 C45 0.5(18) . . . . ?
C48 C49 C52 F18 138.2(16) . . . . ?
C48 C49 C52 F16 -98(2) . . . . ?
C48 C49 C52 F17 22(2) . . . . ?
C48 C47 C51 F13 115.9(18) . . . . ?
C48 C47 C51 F15 -26(3) . . . . ?
C48 C47 C51 F14 -137.9(14) . . . . ?
C11 C10 C9 C8 -3(2) . . . . ?
C12 C7 C8 C9 -4.7(17) . . . . ?
C12 C11 C10 C9 0(2) . . . . ?
C44 C41 C42 C37 -178.0(14) . . . . ?
C44 C41 C40 C39 178.9(15) . . . . ?
C52 C49 C50 C45 -176.2(12) . . . . ?
C52 C49 C48 C47 178.2(12) . . . . ?
C10 C11 C12 C7 1.4(18) . . . . ?
B1 C45 C46 C47 -177.9(10) . . . . ?
B1 C45 C50 C49 177.8(10) . . . . ?
B1 C29 C30 C31 -178.8(12) . . . . ?
B1 C37 C42 C41 -178.8(12) . . . . ?
C3 C4 C2 O3 -55(2) . . . . ?
C3 C4 C5 C6 -59(2) . . . . ?
C3 C4 C1 O1 52.4(18) . . . . ?
C2 C4 C3 O2 57.3(18) . . . . ?
C2 C4 C5 C6 67(2) . . . . ?
C2 C4 C1 O1 -61.6(16) . . . . ?
C8 C7 C12 C11 1.1(16) . . . . ?
C43 C39 C40 C41 178.4(14) . . . . ?
C5 C4 C3 O2 -174.1(13) . . . . ?
C5 C4 C2 O3 173.5(15) . . . . ?
C5 C4 C1 O1 179.9(13) . . . . ?
C1 C4 C3 O2 -53.4(19) . . . . ?
C1 C4 C2 O3 60.1(18) . . . . ?
C1 C4 C5 C6 178.2(16) . . . . ?
C23 C22 C21 C26 4.2(17) . . . . ?
C23 C22 C21 B1 -171.0(12) . . . . ?

loop_
_smtbx_masks_void_nr
_smtbx_masks_void_average_x
_smtbx_masks_void_average_y
_smtbx_masks_void_average_z
_smtbx_masks_void_volume
_smtbx_masks_void_count_electrons
_smtbx_masks_void_content
1 0.000 -0.841 0.250 639.1 149.1 '4 C4H8O'
2 0.000 -0.668 0.750 639.1 149.5 '4 C4H8O'
3 0.361 -0.014 0.056 7.2 0.0 ?
4 0.361 0.514 0.556 7.2 0.0 ?
5 0.639 0.014 0.944 7.2 0.0 ?
6 0.639 0.486 0.444 7.2 0.0 ?
